data_7249754
loop_
_publ_author_name
'Nagdeve, Rahul D.'
'Thakur, Jyoti Swarup'
'Chandrashekharappa, Sandeep'
'Mondal, Pradip Kumar'
'Deb, Pran Kishore'
'Polentarutti, Maurizio'
'Bairagi, Keshab M.'
'Rakshit, Gourav'
'Alwassil, Osama I.'
'Pillay, Melendhran'
'Venugopala , Katharigatta N.'
'Nayak, Susanta K.'

_publ_section_title
;
 Structural Analysis, In Vitro Anti-tubercular Activities, and In Silico
 ADMET Evaluation of Ethyl 7-Methoxy-3-(4-Substituted
 Benzoyl)indolizine-1-carboxylates
;
_journal_name_full CrystEngComm
_journal_paper_doi 10.1039/D4CE01018C
_journal_year 2025
_chemical_formula_moiety 'C20 H19 N O4'
_chemical_formula_sum 'C20 H19 N O4'
_chemical_formula_weight 337.36
_chemical_melting_point 125
_chemical_name_common Indolizine
_chemical_name_systematic
;
ethyl 7-methoxy-3-(4-methylbenzoyl)indolizine-1-carboxylate
;
_space_group_crystal_system monoclinic
_space_group_IT_number 14
_space_group_name_Hall '-P 2ybc'
_space_group_name_H-M_alt 'P 1 21/c 1'
_atom_sites_solution_hydrogens difmap
_audit_creation_method SHELXL-2018/3
_audit_update_record
;
2024-12-01 deposited with the CCDC.	2024-12-12 downloaded from the CCDC.
;
_cell_angle_alpha 90
_cell_angle_beta 92.52(3)
_cell_angle_gamma 90
_cell_formula_units_Z 4
_cell_length_a 9.930(2)
_cell_length_b 7.6700(15)
_cell_length_c 21.320(4)
_cell_measurement_reflns_used 41143
_cell_measurement_temperature 100(2)
_cell_measurement_theta_max 29.7
_cell_measurement_theta_min 2.8
_cell_volume 1622.2(5)
_computing_cell_refinement 'XDS (Kabsch, 2010)'
_computing_data_collection 'Elettra Synchrotron - XRD1 BL'
_computing_data_reduction 'XDS (Kabsch, 2010)'
_computing_structure_refinement 'SHELXL-2018/3 (Sheldrick, 2018)'
_computing_structure_solution 'SHELXT 2018/2 (Sheldrick, 2018)'
_diffrn_ambient_temperature 100(2)
_diffrn_measured_fraction_theta_full 0.991
_diffrn_measured_fraction_theta_max 0.985
_diffrn_measurement_device_type 'Huber Kappa Goniometer, Pilatus 2M detector'
_diffrn_measurement_method 'Rotating crystal'
_diffrn_radiation_type Synchrotron
_diffrn_radiation_wavelength 0.700
_diffrn_reflns_av_R_equivalents 0.0156
_diffrn_reflns_av_unetI/netI 0.0088
_diffrn_reflns_Laue_measured_fraction_full 0.991
_diffrn_reflns_Laue_measured_fraction_max 0.985
_diffrn_reflns_limit_h_max 14
_diffrn_reflns_limit_h_min -14
_diffrn_reflns_limit_k_max 10
_diffrn_reflns_limit_k_min -10
_diffrn_reflns_limit_l_max 30
_diffrn_reflns_limit_l_min -30
_diffrn_reflns_number 41143
_diffrn_reflns_point_group_measured_fraction_full 0.991
_diffrn_reflns_point_group_measured_fraction_max 0.985
_diffrn_reflns_theta_full 24.835
_diffrn_reflns_theta_max 29.745
_diffrn_reflns_theta_min 2.780
_diffrn_source Synchrotron
_exptl_absorpt_coefficient_mu 0.092
_exptl_absorpt_correction_T_max 0.948
_exptl_absorpt_correction_T_min 0.941
_exptl_absorpt_correction_type multi-scan
_exptl_absorpt_process_details 'SADABS (Sheldrick, 2001)'
_exptl_crystal_colour colorless
_exptl_crystal_density_diffrn 1.381
_exptl_crystal_density_meas 1.38
_exptl_crystal_description cube
_exptl_crystal_F_000 712
_exptl_crystal_size_max 0.100
_exptl_crystal_size_mid 0.050
_exptl_crystal_size_min 0.020
_refine_diff_density_max 0.526
_refine_diff_density_min -0.243
_refine_diff_density_rms 0.060
_refine_ls_extinction_coef 0.072(5)
_refine_ls_extinction_expression Fc^*^=kFc[1+0.001xFc^2^\l^3^/sin(2\q)]^-1/4^
_refine_ls_extinction_method 'SHELXL-2018/3 (Sheldrick 2018)'
_refine_ls_goodness_of_fit_ref 1.047
_refine_ls_hydrogen_treatment refall
_refine_ls_matrix_type full
_refine_ls_number_parameters 303
_refine_ls_number_reflns 4760
_refine_ls_number_restraints 0
_refine_ls_restrained_S_all 1.047
_refine_ls_R_factor_all 0.0361
_refine_ls_R_factor_gt 0.0359
_refine_ls_shift/su_max 0.001
_refine_ls_shift/su_mean 0.000
_refine_ls_structure_factor_coef Fsqd
_refine_ls_weighting_details 'w=1/[\s^2^(Fo^2^)+(0.0643P)^2^+0.3606P] where P=(Fo^2^+2Fc^2^)/3'
_refine_ls_weighting_scheme calc
_refine_ls_wR_factor_gt 0.1010
_refine_ls_wR_factor_ref 0.1012
_reflns_Friedel_coverage 0.000
_reflns_number_gt 4685
_reflns_number_total 4760
_reflns_threshold_expression 'I > 2\s(I)'
_cod_data_source_file d4ce01018c2.cif
_cod_data_source_block 5b
_cod_original_cell_volume 1622.2(6)
_cod_original_sg_symbol_H-M 'P 21/c'
_cod_database_code 7249754
_shelx_shelxl_version_number 2018/3
_shelx_space_group_comment
;
The symmetry employed for this shelxl refinement is uniquely defined
by the following loop, which should always be used as a source of
symmetry information in preference to the above space-group names.
They are only intended as comments.
;
_shelx_estimated_absorpt_t_min 0.991
_shelx_estimated_absorpt_t_max 0.998

loop_
_space_group_symop_operation_xyz
'x, y, z'
'-x, y+1/2, -z+1/2'
'-x, -y, -z'
'x, -y-1/2, z-1/2'

loop_
_atom_site_label
_atom_site_type_symbol
_atom_site_fract_x
_atom_site_fract_y
_atom_site_fract_z
_atom_site_U_iso_or_equiv
_atom_site_adp_type
_atom_site_occupancy
_atom_site_site_symmetry_order
_atom_site_calc_flag
_atom_site_refinement_flags_posn
_atom_site_refinement_flags_adp
_atom_site_refinement_flags_occupancy
_atom_site_disorder_assembly
_atom_site_disorder_group
O2 O 0.30600(5) 0.16674(7) 0.51522(2) 0.01719(12) Uani 1 1 d . . . . .
O4 O 0.58230(5) 0.48398(8) 0.67251(2) 0.01926(13) Uani 1 1 d . . . . .
O1 O 0.31506(6) 0.07602(8) 0.41494(3) 0.02095(13) Uani 1 1 d . . . . .
O3 O 0.94733(5) 0.35156(8) 0.43295(3) 0.02098(13) Uani 1 1 d . . . . .
N1 N 0.69882(6) 0.34982(8) 0.49630(3) 0.01403(13) Uani 1 1 d . . . . .
C4 C 0.53448(7) 0.35032(9) 0.57584(3) 0.01537(14) Uani 1 1 d . . . . .
H4 H 0.4456(12) 0.3196(15) 0.5888(6) 0.022(3) Uiso 1 1 d . . . . .
C7 C 0.36965(7) 0.14362(9) 0.46108(3) 0.01534(14) Uani 1 1 d . . . . .
C3 C 0.62470(7) 0.44040(9) 0.61483(3) 0.01555(14) Uani 1 1 d . . . . .
C2 C 0.75363(7) 0.48458(10) 0.59412(3) 0.01661(14) Uani 1 1 d . . . . .
H2 H 0.8189(12) 0.5480(15) 0.6195(5) 0.022(3) Uiso 1 1 d . . . . .
C12 C 0.71435(7) 0.29518(9) 0.43378(3) 0.01458(14) Uani 1 1 d . . . . .
C5 C 0.57180(7) 0.30300(9) 0.51540(3) 0.01415(14) Uani 1 1 d . . . . .
C10 C 0.59642(7) 0.20555(9) 0.41499(3) 0.01458(14) Uani 1 1 d . . . . .
C6 C 0.50685(7) 0.21232(9) 0.46443(3) 0.01454(14) Uani 1 1 d . . . . .
C8 C 0.16662(7) 0.10972(10) 0.51365(4) 0.01851(15) Uani 1 1 d . . . . .
H8A H 0.1655(11) -0.0178(16) 0.5065(5) 0.021(3) Uiso 1 1 d . . . . .
H8B H 0.1185(12) 0.1648(15) 0.4788(6) 0.022(3) Uiso 1 1 d . . . . .
C13 C 0.83968(7) 0.32196(9) 0.40299(3) 0.01526(14) Uani 1 1 d . . . . .
C1 C 0.78778(7) 0.43913(9) 0.53510(3) 0.01587(14) Uani 1 1 d . . . . .
H1 H 0.8724(12) 0.4620(16) 0.5189(6) 0.024(3) Uiso 1 1 d . . . . .
C15 C 0.74105(7) 0.40335(10) 0.29591(3) 0.01777(14) Uani 1 1 d . . . . .
H15 H 0.6622(12) 0.4575(16) 0.3149(6) 0.025(3) Uiso 1 1 d . . . . .
C14 C 0.84148(7) 0.32050(9) 0.33291(3) 0.01531(14) Uani 1 1 d . . . . .
C16 C 0.75150(8) 0.41080(10) 0.23100(4) 0.02039(15) Uani 1 1 d . . . . .
H16 H 0.6819(13) 0.4664(18) 0.2052(6) 0.031(3) Uiso 1 1 d . . . . .
C19 C 0.95216(7) 0.24587(10) 0.30468(4) 0.01839(15) Uani 1 1 d . . . . .
H19 H 1.0224(13) 0.1883(17) 0.3320(6) 0.027(3) Uiso 1 1 d . . . . .
C17 C 0.86060(8) 0.33432(11) 0.20293(4) 0.02187(16) Uani 1 1 d . . . . .
H17 H 0.8643(13) 0.3400(17) 0.1568(6) 0.029(3) Uiso 1 1 d . . . . .
C20 C 0.67145(8) 0.58873(11) 0.71165(4) 0.02122(16) Uani 1 1 d . . . . .
H20A H 0.7535(12) 0.5219(16) 0.7264(6) 0.025(3) Uiso 1 1 d . . . . .
H20B H 0.6167(13) 0.6195(17) 0.7483(6) 0.028(3) Uiso 1 1 d . . . . .
H20C H 0.6994(12) 0.6899(16) 0.6888(6) 0.023(3) Uiso 1 1 d . . . . .
C11 C 0.57481(7) 0.10226(10) 0.35590(3) 0.01742(14) Uani 1 1 d . . . . .
H11A H 0.5190(13) 0.1651(17) 0.3247(6) 0.029(3) Uiso 1 1 d . . . . .
H11B H 0.5247(12) -0.0063(17) 0.3646(6) 0.027(3) Uiso 1 1 d . . . . .
H11C H 0.6610(13) 0.0749(16) 0.3380(6) 0.028(3) Uiso 1 1 d . . . . .
C18 C 0.96077(8) 0.25104(11) 0.23970(4) 0.02182(16) Uani 1 1 d . . . . .
H18 H 1.0392(13) 0.1941(17) 0.2206(6) 0.028(3) Uiso 1 1 d . . . . .
C9 C 0.11029(8) 0.15844(12) 0.57575(4) 0.02476(17) Uani 1 1 d . . . . .
H9A H 0.1102(14) 0.2833(19) 0.5823(6) 0.035(3) Uiso 1 1 d . . . . .
H9B H 0.1606(15) 0.1028(19) 0.6115(7) 0.040(4) Uiso 1 1 d . . . . .
H9C H 0.0157(15) 0.118(2) 0.5760(7) 0.041(4) Uiso 1 1 d . . . . .

loop_
_atom_site_aniso_label
_atom_site_aniso_U_11
_atom_site_aniso_U_22
_atom_site_aniso_U_33
_atom_site_aniso_U_23
_atom_site_aniso_U_13
_atom_site_aniso_U_12
O2 0.0124(2) 0.0221(3) 0.0172(2) 0.00094(18) 0.00158(18) -0.00137(18)
O4 0.0184(2) 0.0259(3) 0.0136(2) -0.00269(19) 0.00235(18) 0.0006(2)
O1 0.0173(2) 0.0251(3) 0.0204(3) -0.0036(2) -0.00027(19) -0.0030(2)
O3 0.0127(2) 0.0313(3) 0.0188(3) -0.0017(2) -0.00060(19) 0.0002(2)
N1 0.0127(3) 0.0164(3) 0.0130(2) 0.00039(19) 0.00057(19) 0.00037(19)
C4 0.0145(3) 0.0168(3) 0.0149(3) 0.0012(2) 0.0016(2) 0.0010(2)
C7 0.0135(3) 0.0154(3) 0.0171(3) 0.0017(2) 0.0010(2) 0.0008(2)
C3 0.0161(3) 0.0173(3) 0.0133(3) 0.0006(2) 0.0010(2) 0.0028(2)
C2 0.0150(3) 0.0196(3) 0.0151(3) -0.0005(2) -0.0004(2) 0.0004(2)
C12 0.0135(3) 0.0176(3) 0.0127(3) 0.0000(2) 0.0008(2) 0.0007(2)
C5 0.0127(3) 0.0145(3) 0.0153(3) 0.0017(2) 0.0008(2) 0.0009(2)
C10 0.0137(3) 0.0152(3) 0.0147(3) 0.0007(2) -0.0001(2) 0.0014(2)
C6 0.0132(3) 0.0153(3) 0.0151(3) 0.0007(2) 0.0003(2) 0.0001(2)
C8 0.0119(3) 0.0217(3) 0.0220(3) 0.0023(3) 0.0012(2) -0.0011(2)
C13 0.0133(3) 0.0175(3) 0.0150(3) 0.0005(2) 0.0011(2) 0.0018(2)
C1 0.0135(3) 0.0186(3) 0.0155(3) 0.0000(2) -0.0002(2) -0.0004(2)
C15 0.0155(3) 0.0205(3) 0.0173(3) 0.0021(2) 0.0008(2) 0.0006(2)
C14 0.0133(3) 0.0177(3) 0.0150(3) 0.0003(2) 0.0017(2) -0.0004(2)
C16 0.0205(3) 0.0229(3) 0.0176(3) 0.0038(2) -0.0013(3) -0.0029(3)
C19 0.0150(3) 0.0208(3) 0.0196(3) -0.0007(3) 0.0028(2) 0.0009(2)
C17 0.0255(4) 0.0246(4) 0.0158(3) -0.0003(3) 0.0037(3) -0.0067(3)
C20 0.0227(3) 0.0247(4) 0.0161(3) -0.0033(3) -0.0014(3) 0.0019(3)
C11 0.0171(3) 0.0193(3) 0.0158(3) -0.0021(2) 0.0003(2) -0.0005(2)
C18 0.0207(3) 0.0248(3) 0.0204(3) -0.0032(3) 0.0070(3) -0.0017(3)
C9 0.0180(3) 0.0317(4) 0.0250(4) 0.0011(3) 0.0061(3) -0.0001(3)

loop_
_atom_type_symbol
_atom_type_description
_atom_type_scat_dispersion_real
_atom_type_scat_dispersion_imag
_atom_type_scat_source
C C 0.0033 0.0016 'International Tables Vol C Tables 4.2.6.8 and 6.1.1.4'
H H 0.0000 0.0000 'International Tables Vol C Tables 4.2.6.8 and 6.1.1.4'
N N 0.0064 0.0033 'International Tables Vol C Tables 4.2.6.8 and 6.1.1.4'
O O 0.0110 0.0060 'International Tables Vol C Tables 4.2.6.8 and 6.1.1.4'

loop_
_geom_angle_atom_site_label_1
_geom_angle_atom_site_label_2
_geom_angle_atom_site_label_3
_geom_angle
_geom_angle_site_symmetry_1
_geom_angle_site_symmetry_3
_geom_angle_publ_flag
C7 O2 C8 114.98(6) . . ?
C3 O4 C20 117.13(6) . . ?
C1 N1 C5 121.52(6) . . ?
C1 N1 C12 128.70(6) . . ?
C5 N1 C12 109.76(6) . . ?
C3 C4 C5 119.44(7) . . ?
C3 C4 H4 121.8(7) . . ?
C5 C4 H4 118.7(7) . . ?
O1 C7 O2 122.50(7) . . ?
O1 C7 C6 125.07(7) . . ?
O2 C7 C6 112.41(6) . . ?
O4 C3 C4 116.70(7) . . ?
O4 C3 C2 122.99(7) . . ?
C4 C3 C2 120.31(7) . . ?
C1 C2 C3 119.51(7) . . ?
C1 C2 H2 117.5(7) . . ?
C3 C2 H2 123.0(7) . . ?
C10 C12 N1 106.91(6) . . ?
C10 C12 C13 131.66(6) . . ?
N1 C12 C13 121.19(6) . . ?
N1 C5 C4 118.80(7) . . ?
N1 C5 C6 106.84(6) . . ?
C4 C5 C6 134.36(6) . . ?
C12 C10 C6 108.37(6) . . ?
C12 C10 C11 126.00(6) . . ?
C6 C10 C11 125.27(6) . . ?
C10 C6 C5 108.04(6) . . ?
C10 C6 C7 124.64(6) . . ?
C5 C6 C7 127.27(7) . . ?
O2 C8 C9 107.21(7) . . ?
O2 C8 H8A 107.8(7) . . ?
C9 C8 H8A 112.2(7) . . ?
O2 C8 H8B 109.0(7) . . ?
C9 C8 H8B 112.3(7) . . ?
H8A C8 H8B 108.2(10) . . ?
O3 C13 C12 122.05(7) . . ?
O3 C13 C14 117.87(7) . . ?
C12 C13 C14 120.05(6) . . ?
C2 C1 N1 120.42(7) . . ?
C2 C1 H1 123.8(8) . . ?
N1 C1 H1 115.8(8) . . ?
C16 C15 C14 119.80(7) . . ?
C16 C15 H15 119.0(7) . . ?
C14 C15 H15 121.2(7) . . ?
C15 C14 C19 119.88(7) . . ?
C15 C14 C13 121.42(7) . . ?
C19 C14 C13 118.51(7) . . ?
C17 C16 C15 120.24(7) . . ?
C17 C16 H16 119.6(8) . . ?
C15 C16 H16 120.1(8) . . ?
C18 C19 C14 120.03(7) . . ?
C18 C19 H19 121.6(7) . . ?
C14 C19 H19 118.4(7) . . ?
C16 C17 C18 120.10(7) . . ?
C16 C17 H17 118.3(8) . . ?
C18 C17 H17 121.6(8) . . ?
O4 C20 H20A 111.6(7) . . ?
O4 C20 H20B 104.1(7) . . ?
H20A C20 H20B 109.7(10) . . ?
O4 C20 H20C 109.9(7) . . ?
H20A C20 H20C 108.9(10) . . ?
H20B C20 H20C 112.6(10) . . ?
C10 C11 H11A 111.7(8) . . ?
C10 C11 H11B 110.0(7) . . ?
H11A C11 H11B 105.5(11) . . ?
C10 C11 H11C 110.3(8) . . ?
H11A C11 H11C 108.8(11) . . ?
H11B C11 H11C 110.4(10) . . ?
C19 C18 C17 119.94(7) . . ?
C19 C18 H18 118.6(7) . . ?
C17 C18 H18 121.5(7) . . ?
C8 C9 H9A 112.0(8) . . ?
C8 C9 H9B 112.1(9) . . ?
H9A C9 H9B 108.6(12) . . ?
C8 C9 H9C 108.4(9) . . ?
H9A C9 H9C 107.8(12) . . ?
H9B C9 H9C 107.8(12) . . ?

loop_
_geom_bond_atom_site_label_1
_geom_bond_atom_site_label_2
_geom_bond_distance
_geom_bond_site_symmetry_2
_geom_bond_publ_flag
O2 C7 1.3518(9) . ?
O2 C8 1.4505(9) . ?
O4 C3 1.3590(9) . ?
O4 C20 1.4355(10) . ?
O1 C7 1.2179(9) . ?
O3 C13 1.2418(9) . ?
N1 C1 1.3673(9) . ?
N1 C5 1.3896(9) . ?
N1 C12 1.4122(9) . ?
C4 C3 1.3803(10) . ?
C4 C5 1.4041(10) . ?
C4 H4 0.965(12) . ?
C7 C6 1.4596(10) . ?
C3 C2 1.4137(10) . ?
C2 C1 1.3628(10) . ?
C2 H2 0.958(12) . ?
C12 C10 1.4011(10) . ?
C12 C13 1.4470(10) . ?
C5 C6 1.4208(10) . ?
C10 C6 1.4098(10) . ?
C10 C11 1.4957(10) . ?
C8 C9 1.5069(12) . ?
C8 H8A 0.990(12) . ?
C8 H8B 0.964(12) . ?
C13 C14 1.4949(10) . ?
C1 H1 0.939(12) . ?
C15 C16 1.3936(10) . ?
C15 C14 1.3970(10) . ?
C15 H15 0.989(12) . ?
C14 C19 1.3985(10) . ?
C16 C17 1.3903(12) . ?
C16 H16 0.963(13) . ?
C19 C18 1.3923(11) . ?
C19 H19 0.992(13) . ?
C17 C18 1.3940(12) . ?
C17 H17 0.987(13) . ?
C20 H20A 1.002(12) . ?
C20 H20B 1.000(13) . ?
C20 H20C 0.963(12) . ?
C11 H11A 0.974(13) . ?
C11 H11B 0.992(13) . ?
C11 H11C 0.975(13) . ?
C18 H18 0.996(13) . ?
C9 H9A 0.968(15) . ?
C9 H9B 0.989(15) . ?
C9 H9C 0.990(15) . ?

loop_
_geom_torsion_atom_site_label_1
_geom_torsion_atom_site_label_2
_geom_torsion_atom_site_label_3
_geom_torsion_atom_site_label_4
_geom_torsion
_geom_torsion_site_symmetry_1
_geom_torsion_site_symmetry_2
_geom_torsion_site_symmetry_3
_geom_torsion_site_symmetry_4
_geom_torsion_publ_flag
C8 O2 C7 O1 -1.74(10) . . . . ?
C8 O2 C7 C6 176.76(6) . . . . ?
C20 O4 C3 C4 -175.52(6) . . . . ?
C20 O4 C3 C2 3.89(10) . . . . ?
C5 C4 C3 O4 179.39(6) . . . . ?
C5 C4 C3 C2 -0.04(10) . . . . ?
O4 C3 C2 C1 -178.72(7) . . . . ?
C4 C3 C2 C1 0.67(11) . . . . ?
C1 N1 C12 C10 178.77(7) . . . . ?
C5 N1 C12 C10 -2.74(8) . . . . ?
C1 N1 C12 C13 3.82(11) . . . . ?
C5 N1 C12 C13 -177.69(6) . . . . ?
C1 N1 C5 C4 0.52(10) . . . . ?
C12 N1 C5 C4 -178.10(6) . . . . ?
C1 N1 C5 C6 -179.73(6) . . . . ?
C12 N1 C5 C6 1.65(7) . . . . ?
C3 C4 C5 N1 -0.54(10) . . . . ?
C3 C4 C5 C6 179.80(7) . . . . ?
N1 C12 C10 C6 2.73(8) . . . . ?
C13 C12 C10 C6 176.95(7) . . . . ?
N1 C12 C10 C11 -170.64(6) . . . . ?
C13 C12 C10 C11 3.58(12) . . . . ?
C12 C10 C6 C5 -1.77(8) . . . . ?
C11 C10 C6 C5 171.66(6) . . . . ?
C12 C10 C6 C7 175.70(6) . . . . ?
C11 C10 C6 C7 -10.87(11) . . . . ?
N1 C5 C6 C10 0.07(7) . . . . ?
C4 C5 C6 C10 179.76(7) . . . . ?
N1 C5 C6 C7 -177.31(6) . . . . ?
C4 C5 C6 C7 2.38(13) . . . . ?
O1 C7 C6 C10 -1.76(11) . . . . ?
O2 C7 C6 C10 179.78(6) . . . . ?
O1 C7 C6 C5 175.21(7) . . . . ?
O2 C7 C6 C5 -3.24(10) . . . . ?
C7 O2 C8 C9 -175.68(6) . . . . ?
C10 C12 C13 O3 -154.96(8) . . . . ?
N1 C12 C13 O3 18.57(11) . . . . ?
C10 C12 C13 C14 27.14(11) . . . . ?
N1 C12 C13 C14 -159.33(6) . . . . ?
C3 C2 C1 N1 -0.70(11) . . . . ?
C5 N1 C1 C2 0.10(10) . . . . ?
C12 N1 C1 C2 178.44(7) . . . . ?
C16 C15 C14 C19 0.17(11) . . . . ?
C16 C15 C14 C13 175.08(7) . . . . ?
O3 C13 C14 C15 -135.78(8) . . . . ?
C12 C13 C14 C15 42.21(10) . . . . ?
O3 C13 C14 C19 39.20(10) . . . . ?
C12 C13 C14 C19 -142.81(7) . . . . ?
C14 C15 C16 C17 0.77(11) . . . . ?
C15 C14 C19 C18 -1.32(11) . . . . ?
C13 C14 C19 C18 -176.38(7) . . . . ?
C15 C16 C17 C18 -0.56(12) . . . . ?
C14 C19 C18 C17 1.54(12) . . . . ?
C16 C17 C18 C19 -0.60(12) . . . . ?
